data_3500083
loop_
_publ_author_name
'Thierry Maris'

_publ_section_title
;
 Tetrahexylammonium Iodide
;
_journal_name_full 'Personal communication to COD'
_journal_year 2019
_chemical_compound_source 'Synthesized by the authors. See text'
_chemical_formula_moiety 'C24 H52 N, I'
_chemical_formula_sum 'C24 H52 I N'
_chemical_formula_weight 481.56
_chemical_name_common 'tetrahexylammonium iodide'
_space_group_crystal_system orthorhombic
_space_group_IT_number 41
_space_group_name_Hall 'A 2 -2ab'
_space_group_name_H-M_alt 'A e a 2'
_symmetry_space_group_name_H-M 'A e a 2'
_atom_sites_solution_hydrogens geom
_atom_sites_solution_primary direct
_atom_sites_solution_secondary difmap
_audit_creation_method SHELXL-2013
_cell_angle_alpha 90
_cell_angle_beta 90
_cell_angle_gamma 90
_cell_formula_units_Z 4
_cell_length_a 10.0773(11)
_cell_length_b 10.0124(11)
_cell_length_c 26.219(3)
_cell_measurement_reflns_used 7991
_cell_measurement_temperature 150
_cell_measurement_theta_max 69.80
_cell_measurement_theta_min 3.37
_cell_volume 2645.4(5)
_computing_cell_refinement 'SAINT V8.32B(Bruker AXS, 2013)'
_computing_data_collection 'APEX2  (Bruker AXS, 2013)'
_computing_data_reduction 'SAINT V8.32B(Bruker AXS, 2013)'
_computing_molecular_graphics 'XP  (Bruker AXS, 1998)'
_computing_publication_material 'UdMX (Maris, 2004)'
_computing_structure_refinement 'SHELXL (Sheldrick, 2008)'
_computing_structure_solution 'SHELXS (Sheldrick, 2008)'
_diffrn_ambient_temperature 150
_diffrn_detector_area_resol_mean 8.3
_diffrn_measured_fraction_theta_full 0.998
_diffrn_measured_fraction_theta_max 0.988
_diffrn_measurement_device_type 'Bruker Microstar'
_diffrn_measurement_method \w
_diffrn_radiation_type CuK\a
_diffrn_radiation_wavelength 1.54178
_diffrn_reflns_av_R_equivalents 0.068
_diffrn_reflns_av_unetI/netI 0.0601
_diffrn_reflns_Laue_measured_fraction_full 0.998
_diffrn_reflns_Laue_measured_fraction_max 0.988
_diffrn_reflns_limit_h_max 12
_diffrn_reflns_limit_h_min -12
_diffrn_reflns_limit_k_max 12
_diffrn_reflns_limit_k_min -10
_diffrn_reflns_limit_l_max 31
_diffrn_reflns_limit_l_min -31
_diffrn_reflns_number 16185
_diffrn_reflns_point_group_measured_fraction_full 0.998
_diffrn_reflns_point_group_measured_fraction_max 0.988
_diffrn_reflns_theta_full 67.679
_diffrn_reflns_theta_max 70.134
_diffrn_reflns_theta_min 3.371
_diffrn_source 'Rotating Anode'
_exptl_absorpt_coefficient_mu 9.536
_exptl_absorpt_correction_T_max 0.7533
_exptl_absorpt_correction_T_min 0.3174
_exptl_absorpt_correction_type multi-scan
_exptl_absorpt_process_details 'Sadabs (Sheldrick, 2012)'
_exptl_crystal_colour Colorless
_exptl_crystal_density_diffrn 1.209
_exptl_crystal_description platelet
_exptl_crystal_F_000 1024
_exptl_crystal_size_max 0.11
_exptl_crystal_size_mid 0.11
_exptl_crystal_size_min 0.04
_exptl_special_details
;
X-ray crystallographic data for I were collected from a single crystal
sample, which was mounted on a loop fiber. Data were collected using
a Bruker microstar diffractometer equiped with a Platinum 135 CCD Detector,
a Helios optics and a Kappa goniometer. The crystal-to-detector distance 
was 4.0 cm, and the data collection was carried out in 512 x 512 pixel mode.
The initial unit cell parameters were determined by a least-squares fit
of the angular setting of strong reflections, collected by a 110.0 degree
scan in 110 frames over three different parts of the reciprocal space
;
_refine_diff_density_max 3.042
_refine_diff_density_min -1.627
_refine_diff_density_rms 0.151
_refine_ls_abs_structure_details
;
 Refined as an inversion twin.
 Flack, H.D., Schwarzenbach, D.(1999),  1146 Friedel Pairs
;
_refine_ls_abs_structure_Flack 0.14(4)
_refine_ls_extinction_coef .
_refine_ls_extinction_method none
_refine_ls_goodness_of_fit_ref 1.173
_refine_ls_hydrogen_treatment constr
_refine_ls_matrix_type full
_refine_ls_number_parameters 122
_refine_ls_number_reflns 2437
_refine_ls_number_restraints 1
_refine_ls_restrained_S_all 1.173
_refine_ls_R_factor_all 0.0689
_refine_ls_R_factor_gt 0.0603
_refine_ls_shift/su_max 0.000
_refine_ls_shift/su_mean 0.000
_refine_ls_structure_factor_coef Fsqd
_refine_ls_weighting_details 'w=1/[\s^2^(Fo^2^)+(0.1137P)^2^+1.4400P] where P=(Fo^2^+2Fc^2^)/3'
_refine_ls_weighting_scheme calc
_refine_ls_wR_factor_gt 0.1736
_refine_ls_wR_factor_ref 0.1833
_refine_special_details
;
 Refined as a 2-component inversion twin.
;
_reflns_Friedel_coverage 0.953
_reflns_Friedel_fraction_full 0.998
_reflns_Friedel_fraction_max 0.989
_reflns_number_gt 2016
_reflns_number_total 2437
_reflns_special_details
;
 Reflections were merged by SHELXL according to the crystal
 class for the calculation of statistics and refinement.
 
 _reflns_Friedel_fraction is defined as the number of unique
 Friedel pairs measured divided by the number that would be
 possible theoretically, ignoring centric projections and
 systematic absences.
;
_cod_data_source_file c6ni.cif
_cod_data_source_block C6NI
_cod_depositor_comments 'Added Title/Name'
_cod_original_sg_symbol_Hall 'A 2 -2ac'
_cod_original_sg_symbol_H-M Aba2
_cod_database_code 3500083
_cod_database_fobs_code 3500083
_shelx_space_group_comment
;
The symmetry employed for this shelxl refinement is uniquely defined
by the following loop, which should always be used as a source of
symmetry information in preference to the above space-group names.
They are only intended as comments.
;
_shelx_estimated_absorpt_t_min 0.420
_shelx_estimated_absorpt_t_max 0.702

loop_
_space_group_symop_operation_xyz
'x, y, z'
'-x, -y, z'
'x+1/2, -y+1/2, z'
'-x+1/2, y+1/2, z'
'x, y+1/2, z+1/2'
'-x, -y+1/2, z+1/2'
'x+1/2, -y+1, z+1/2'
'-x+1/2, y+1, z+1/2'

loop_
_atom_site_label
_atom_site_type_symbol
_atom_site_fract_x
_atom_site_fract_y
_atom_site_fract_z
_atom_site_U_iso_or_equiv
_atom_site_adp_type
_atom_site_occupancy
_atom_site_site_symmetry_order
_atom_site_calc_flag
_atom_site_refinement_flags_posn
_atom_site_refinement_flags_adp
_atom_site_refinement_flags_occupancy
_atom_site_disorder_assembly
_atom_site_disorder_group
I1 I 0.5000 0.5000 0.3262(2) 0.0458(4) Uani 1 2 d S T P . .
N1 N 0.5000 1.0000 0.3271(17) 0.031(2) Uani 1 2 d S T P . .
C1 C 0.6058(8) 0.9334(8) 0.3595(3) 0.0362(17) Uani 1 1 d . . . . .
H1A H 0.6585 1.0042 0.3764 0.043 Uiso 1 1 calc R U . . .
H1B H 0.6664 0.8840 0.3365 0.043 Uiso 1 1 calc R U . . .
C2 C 0.5567(10) 0.8376(7) 0.4001(3) 0.0393(18) Uani 1 1 d . . . . .
H2A H 0.4952 0.7720 0.3847 0.047 Uiso 1 1 calc R U . . .
H2B H 0.5075 0.8878 0.4266 0.047 Uiso 1 1 calc R U . . .
C3 C 0.6731(8) 0.7645(8) 0.4245(3) 0.0407(19) Uani 1 1 d . . . . .
H3A H 0.7182 0.7101 0.3982 0.049 Uiso 1 1 calc R U . . .
H3B H 0.7377 0.8310 0.4373 0.049 Uiso 1 1 calc R U . . .
C4 C 0.6315(7) 0.6742(9) 0.4682(3) 0.045(2) Uani 1 1 d . . . . .
H4A H 0.5678 0.6072 0.4552 0.054 Uiso 1 1 calc R U . . .
H4B H 0.5848 0.7287 0.4941 0.054 Uiso 1 1 calc R U . . .
C5 C 0.7460(8) 0.6015(7) 0.4939(4) 0.051(2) Uani 1 1 d . . . . .
H5A H 0.7964 0.5521 0.4675 0.061 Uiso 1 1 calc R U . . .
H5B H 0.8065 0.6685 0.5090 0.061 Uiso 1 1 calc R U . . .
C6 C 0.7035(19) 0.5042(7) 0.5352(7) 0.058(4) Uani 1 1 d . . . . .
H6A H 0.6387 0.4412 0.5212 0.086 Uiso 1 1 calc R U . . .
H6B H 0.6632 0.5536 0.5635 0.086 Uiso 1 1 calc R U . . .
H6C H 0.7812 0.4551 0.5476 0.086 Uiso 1 1 calc R U . . .
C7 C 0.4343(9) 0.8932(7) 0.2939(3) 0.0381(18) Uani 1 1 d . . . . .
H7A H 0.5051 0.8413 0.2769 0.046 Uiso 1 1 calc R U . . .
H7B H 0.3856 0.8311 0.3166 0.046 Uiso 1 1 calc R U . . .
C8 C 0.3391(8) 0.9427(9) 0.2535(3) 0.043(2) Uani 1 1 d . . . . .
H8A H 0.3881 0.9963 0.2279 0.052 Uiso 1 1 calc R U . . .
H8B H 0.2713 1.0008 0.2694 0.052 Uiso 1 1 calc R U . . .
C9 C 0.2712(8) 0.8258(8) 0.2270(3) 0.044(2) Uani 1 1 d . . . . .
H9A H 0.3398 0.7651 0.2131 0.053 Uiso 1 1 calc R U . . .
H9B H 0.2190 0.7751 0.2525 0.053 Uiso 1 1 calc R U . . .
C10 C 0.1800(8) 0.8692(8) 0.1842(4) 0.049(2) Uani 1 1 d . . . . .
H10A H 0.2317 0.9238 0.1598 0.058 Uiso 1 1 calc R U . . .
H10B H 0.1096 0.9268 0.1986 0.058 Uiso 1 1 calc R U . . .
C11 C 0.1149(9) 0.7554(9) 0.1552(4) 0.052(2) Uani 1 1 d . . . . .
H11A H 0.0680 0.6970 0.1797 0.063 Uiso 1 1 calc R U . . .
H11B H 0.1848 0.7013 0.1385 0.063 Uiso 1 1 calc R U . . .
C12 C 0.0166(9) 0.8023(17) 0.1148(6) 0.054(3) Uani 1 1 d . . . . .
H12A H 0.0618 0.8612 0.0905 0.081 Uiso 1 1 calc R U . . .
H12B H -0.0561 0.8510 0.1312 0.081 Uiso 1 1 calc R U . . .
H12C H -0.0192 0.7247 0.0966 0.081 Uiso 1 1 calc R U . . .

loop_
_atom_site_aniso_label
_atom_site_aniso_U_11
_atom_site_aniso_U_22
_atom_site_aniso_U_33
_atom_site_aniso_U_23
_atom_site_aniso_U_13
_atom_site_aniso_U_12
I1 0.0321(5) 0.0366(5) 0.0688(6) 0.000 0.000 -0.0003(2)
N1 0.019(5) 0.028(5) 0.046(5) 0.000 0.000 -0.001(3)
C1 0.025(4) 0.035(4) 0.048(4) 0.001(3) -0.004(3) -0.004(3)
C2 0.028(4) 0.030(4) 0.059(5) -0.003(4) -0.001(4) 0.002(4)
C3 0.031(5) 0.038(4) 0.053(5) -0.003(4) -0.001(4) 0.001(3)
C4 0.029(5) 0.042(4) 0.065(5) -0.001(4) 0.001(4) 0.005(4)
C5 0.037(5) 0.043(4) 0.073(6) 0.006(5) -0.005(4) 0.005(4)
C6 0.053(10) 0.053(9) 0.067(9) 0.008(4) -0.006(7) 0.008(4)
C7 0.030(5) 0.026(4) 0.058(5) 0.001(3) 0.001(4) 0.002(3)
C8 0.027(4) 0.034(4) 0.068(6) 0.001(4) -0.006(4) 0.002(3)
C9 0.025(4) 0.041(4) 0.067(6) -0.003(4) -0.002(4) -0.004(3)
C10 0.035(5) 0.046(4) 0.065(5) 0.000(4) -0.006(4) -0.002(4)
C11 0.038(5) 0.048(5) 0.072(6) -0.001(5) -0.012(4) -0.003(4)
C12 0.046(7) 0.059(9) 0.056(7) -0.005(6) -0.009(4) -0.007(5)

loop_
_atom_type_symbol
_atom_type_description
_atom_type_scat_dispersion_real
_atom_type_scat_dispersion_imag
_atom_type_scat_source
C C 0.0181 0.0091 'International Tables Vol C Tables 4.2.6.8 and 6.1.1.4'
H H 0.0000 0.0000 'International Tables Vol C Tables 4.2.6.8 and 6.1.1.4'
N N 0.0311 0.0180 'International Tables Vol C Tables 4.2.6.8 and 6.1.1.4'
I I -0.3257 6.8362 'International Tables Vol C Tables 4.2.6.8 and 6.1.1.4'
